data_7117004
loop_
_publ_author_name
'Deepak Dange'
'Amelia Davey'
'Joseph A. B. Abdalla'
'Simon Aldridge'
'Cameron Jones'

_publ_section_title
;
 Utilisation of a lithium boryl as a reducing agent in low oxidation state
 group 15 chemistry: synthesis and characterisation of an amido-distibene
 and a boryl-dibismuthene
;
_journal_name_full Chem.Commun.
_journal_page_first 7128
_journal_paper_doi 10.1039/C5cc01772F
_journal_volume 51
_journal_year 2015
_chemical_formula_sum 'C82 H90 B Bi2 N3 Si'
_chemical_formula_weight 1574.43
_chemical_name_systematic
; 
 ? 
;
_space_group_IT_number 2
_symmetry_cell_setting triclinic
_symmetry_space_group_name_Hall '-P 1'
_symmetry_space_group_name_H-M 'P -1'
_atom_sites_solution_hydrogens geom
_atom_sites_solution_primary direct
_atom_sites_solution_secondary difmap
_audit_creation_method SHELXL-97
_audit_update_record
;
2015-02-27 deposited with the CCDC.
2015-03-21 downloaded from the CCDC.
;
_cell_angle_alpha 97.059(3)
_cell_angle_beta 95.917(3)
_cell_angle_gamma 112.943(4)
_cell_formula_units_Z 2
_cell_length_a 13.6508(5)
_cell_length_b 14.2481(6)
_cell_length_c 20.2258(7)
_cell_measurement_temperature 123(2)
_cell_volume 3545.8(3)
_computing_structure_refinement 'SHELXL-97 (Sheldrick, 1997)'
_computing_structure_solution 'SHELXS-97 (Sheldrick, 1990)'
_diffrn_ambient_temperature 123(2)
_diffrn_measured_fraction_theta_full 0.998
_diffrn_measured_fraction_theta_max 0.998
_diffrn_measurement_device_type 'Bruker Apex X8'
_diffrn_radiation_monochromator graphite
_diffrn_radiation_source 'fine-focus sealed tube'
_diffrn_radiation_type MoK\a
_diffrn_radiation_wavelength 0.71073
_diffrn_reflns_av_R_equivalents 0.0410
_diffrn_reflns_av_sigmaI/netI 0.0654
_diffrn_reflns_limit_h_max 13
_diffrn_reflns_limit_h_min -16
_diffrn_reflns_limit_k_max 17
_diffrn_reflns_limit_k_min -16
_diffrn_reflns_limit_l_max 24
_diffrn_reflns_limit_l_min -22
_diffrn_reflns_number 27961
_diffrn_reflns_theta_full 25.50
_diffrn_reflns_theta_max 25.50
_diffrn_reflns_theta_min 2.98
_exptl_absorpt_coefficient_mu 5.019
_exptl_absorpt_correction_T_max 0.660
_exptl_absorpt_correction_T_min 0.581
_exptl_absorpt_correction_type multi-scan
_exptl_absorpt_process_details 'Sortav (Blessing)'
_exptl_crystal_colour blue
_exptl_crystal_density_diffrn 1.475
_exptl_crystal_density_method 'not measured'
_exptl_crystal_description block
_exptl_crystal_F_000 1576
_exptl_crystal_size_max 0.12
_exptl_crystal_size_mid 0.10
_exptl_crystal_size_min 0.09
_refine_diff_density_max 2.456
_refine_diff_density_min -1.732
_refine_diff_density_rms 0.126
_refine_ls_extinction_method none
_refine_ls_goodness_of_fit_ref 1.017
_refine_ls_hydrogen_treatment mixed
_refine_ls_matrix_type full
_refine_ls_number_parameters 821
_refine_ls_number_reflns 13193
_refine_ls_number_restraints 16
_refine_ls_restrained_S_all 1.019
_refine_ls_R_factor_all 0.0641
_refine_ls_R_factor_gt 0.0396
_refine_ls_shift/su_max 0.003
_refine_ls_shift/su_mean 0.000
_refine_ls_structure_factor_coef Fsqd
_refine_ls_weighting_details 'calc w=1/[\s^2^(Fo^2^)+(0.0417P)^2^+0.0000P] where P=(Fo^2^+2Fc^2^)/3'
_refine_ls_weighting_scheme calc
_refine_ls_wR_factor_gt 0.0839
_refine_ls_wR_factor_ref 0.0924
_reflns_number_gt 9868
_reflns_number_total 13193
_reflns_threshold_expression >2sigma(I)
_cod_data_source_file c5cc01772f2.cif
_cod_data_source_block compound1S
_cod_original_cell_volume 3545.8(2)
_cod_original_sg_symbol_H-M P-1
_cod_database_code 7117004

loop_
_symmetry_equiv_pos_as_xyz
'x, y, z'
'-x, -y, -z'

loop_
_atom_site_label
_atom_site_type_symbol
_atom_site_fract_x
_atom_site_fract_y
_atom_site_fract_z
_atom_site_U_iso_or_equiv
_atom_site_adp_type
_atom_site_occupancy
_atom_site_symmetry_multiplicity
_atom_site_calc_flag
_atom_site_refinement_flags
_atom_site_disorder_assembly
_atom_site_disorder_group
Bi1 Bi 0.306703(14) 1.202221(16) 0.283749(12) 0.02750(7) Uani 1 1 d . . .
Si1 Si 0.56077(10) 1.38074(10) 0.30533(7) 0.0142(3) Uani 1 1 d . . .
N1 N 0.4870(3) 1.2513(3) 0.30588(19) 0.0116(9) Uani 1 1 d . . .
C1 C 0.5245(3) 1.1722(4) 0.3105(2) 0.0139(11) Uani 1 1 d . . .
B1 B 0.0611(5) 0.9589(5) 0.2157(3) 0.0236(14) Uani 1 1 d . . .
Bi2 Bi 0.238220(15) 0.985374(16) 0.258318(13) 0.03479(8) Uani 1 1 d . . .
N2 N 0.0099(3) 1.0257(3) 0.2016(2) 0.0215(10) Uani 1 1 d . . .
C2 C 0.5373(3) 1.1144(4) 0.2519(2) 0.0133(10) Uani 1 1 d . . .
N3 N -0.0210(3) 0.8563(3) 0.1932(2) 0.0257(11) Uani 1 1 d . . .
C3 C 0.5593(4) 1.0275(4) 0.2583(3) 0.0164(11) Uani 1 1 d . . .
H3 H 0.5640 0.9872 0.2187 0.020 Uiso 1 1 calc R . .
C4 C 0.5745(4) 0.9978(4) 0.3195(3) 0.0166(11) Uani 1 1 d . . .
C5 C 0.5692(4) 1.0591(4) 0.3766(2) 0.0153(11) Uani 1 1 d . . .
H5 H 0.5844 1.0427 0.4196 0.018 Uiso 1 1 calc R . .
C6 C 0.5428(3) 1.1435(3) 0.3737(2) 0.0135(10) Uani 1 1 d . . .
C7 C 0.5343(3) 1.2039(4) 0.4393(2) 0.0130(10) Uani 1 1 d . . .
H7 H 0.5464 1.2749 0.4306 0.016 Uiso 1 1 calc R . .
C8 C 0.6231(4) 1.2176(3) 0.4971(2) 0.0149(11) Uani 1 1 d . . .
C9 C 0.7311(4) 1.2662(4) 0.4892(3) 0.0233(12) Uani 1 1 d . . .
H9 H 0.7480 1.2861 0.4472 0.028 Uiso 1 1 calc R . .
C10 C 0.8133(4) 1.2857(4) 0.5420(3) 0.0307(14) Uani 1 1 d . . .
H10 H 0.8863 1.3180 0.5358 0.037 Uiso 1 1 calc R . .
C11 C 0.7902(4) 1.2584(4) 0.6037(3) 0.0312(14) Uani 1 1 d . . .
H11 H 0.8468 1.2735 0.6403 0.037 Uiso 1 1 calc R . .
C12 C 0.6850(4) 1.2096(4) 0.6116(3) 0.0271(13) Uani 1 1 d . . .
H12 H 0.6685 1.1892 0.6535 0.033 Uiso 1 1 calc R . .
C13 C 0.6022(4) 1.1896(4) 0.5589(3) 0.0200(12) Uani 1 1 d . . .
H13 H 0.5295 1.1560 0.5654 0.024 Uiso 1 1 calc R . .
C14 C 0.4225(4) 1.1584(4) 0.4593(2) 0.0149(11) Uani 1 1 d . . .
C15 C 0.3839(4) 1.2224(4) 0.4942(3) 0.0212(12) Uani 1 1 d . . .
H15 H 0.4261 1.2950 0.5037 0.025 Uiso 1 1 calc R . .
C16 C 0.2849(4) 1.1831(4) 0.5159(3) 0.0300(14) Uani 1 1 d . . .
H16 H 0.2588 1.2286 0.5387 0.036 Uiso 1 1 calc R . .
C17 C 0.2243(4) 1.0768(5) 0.5040(3) 0.0316(14) Uani 1 1 d . . .
H17 H 0.1565 1.0492 0.5188 0.038 Uiso 1 1 calc R . .
C18 C 0.2629(4) 1.0122(4) 0.4709(3) 0.0255(13) Uani 1 1 d . . .
H18 H 0.2222 0.9394 0.4633 0.031 Uiso 1 1 calc R . .
C19 C 0.3611(4) 1.0526(4) 0.4484(2) 0.0195(11) Uani 1 1 d . . .
H19 H 0.3867 1.0069 0.4252 0.023 Uiso 1 1 calc R . .
C20 C 0.5348(4) 1.1496(4) 0.1837(2) 0.0153(11) Uani 1 1 d . . .
H20 H 0.5071 1.2051 0.1890 0.018 Uiso 1 1 calc R . .
C21 C 0.6471(4) 1.1999(4) 0.1639(2) 0.0158(11) Uani 1 1 d . . .
C22 C 0.6604(4) 1.2679(4) 0.1185(3) 0.0197(11) Uani 1 1 d . . .
H22 H 0.6003 1.2797 0.0998 0.024 Uiso 1 1 calc R . .
C23 C 0.7606(4) 1.3188(4) 0.1001(3) 0.0251(13) Uani 1 1 d . . .
H23 H 0.7684 1.3650 0.0689 0.030 Uiso 1 1 calc R . .
C24 C 0.8484(4) 1.3028(4) 0.1267(3) 0.0247(13) Uani 1 1 d . . .
H24 H 0.9172 1.3390 0.1150 0.030 Uiso 1 1 calc R . .
C25 C 0.8353(4) 1.2336(4) 0.1705(3) 0.0260(13) Uani 1 1 d . . .
H25 H 0.8952 1.2205 0.1880 0.031 Uiso 1 1 calc R . .
C26 C 0.7362(4) 1.1830(4) 0.1895(3) 0.0207(12) Uani 1 1 d . . .
H26 H 0.7289 1.1362 0.2202 0.025 Uiso 1 1 calc R . .
C27 C 0.4579(4) 1.0664(4) 0.1253(2) 0.0185(11) Uani 1 1 d . . .
C28 C 0.3613(4) 1.0710(5) 0.1017(3) 0.0331(14) Uani 1 1 d . . .
H28 H 0.3426 1.1233 0.1231 0.040 Uiso 1 1 calc R . .
C29 C 0.2918(5) 0.9994(5) 0.0467(3) 0.0450(17) Uani 1 1 d . . .
H29 H 0.2258 1.0036 0.0309 0.054 Uiso 1 1 calc R . .
C30 C 0.3164(5) 0.9233(5) 0.0150(3) 0.0345(15) Uani 1 1 d . . .
H30 H 0.2681 0.8747 -0.0225 0.041 Uiso 1 1 calc R . .
C31 C 0.4107(5) 0.9177(4) 0.0377(3) 0.0303(14) Uani 1 1 d . . .
H31 H 0.4279 0.8641 0.0165 0.036 Uiso 1 1 calc R . .
C32 C 0.4823(4) 0.9900(4) 0.0918(3) 0.0225(12) Uani 1 1 d . . .
H32 H 0.5493 0.9867 0.1060 0.027 Uiso 1 1 calc R . .
C33 C 0.5983(4) 0.9030(4) 0.3239(3) 0.0241(12) Uani 1 1 d . . .
H33A H 0.5304 0.8409 0.3149 0.036 Uiso 1 1 calc R . .
H33B H 0.6362 0.9098 0.3693 0.036 Uiso 1 1 calc R . .
H33C H 0.6435 0.8970 0.2905 0.036 Uiso 1 1 calc R . .
C34 C 0.7015(4) 1.4227(4) 0.3518(2) 0.0162(11) Uani 1 1 d . . .
C35 C 0.7443(4) 1.4960(4) 0.4108(3) 0.0231(12) Uani 1 1 d . . .
H35 H 0.7013 1.5280 0.4292 0.028 Uiso 1 1 calc R . .
C36 C 0.8493(5) 1.5235(4) 0.4435(3) 0.0335(15) Uani 1 1 d . . .
H36 H 0.8770 1.5734 0.4839 0.040 Uiso 1 1 calc R . .
C37 C 0.9129(4) 1.4780(4) 0.4169(3) 0.0289(14) Uani 1 1 d . . .
H37 H 0.9847 1.4974 0.4389 0.035 Uiso 1 1 calc R . .
C38 C 0.8733(4) 1.4058(4) 0.3597(3) 0.0269(13) Uani 1 1 d . . .
H38 H 0.9167 1.3736 0.3422 0.032 Uiso 1 1 calc R . .
C39 C 0.7683(4) 1.3787(4) 0.3264(3) 0.0215(12) Uani 1 1 d . . .
H39 H 0.7419 1.3292 0.2857 0.026 Uiso 1 1 calc R . .
C40 C 0.5719(4) 1.4190(3) 0.2193(2) 0.0160(11) Uani 1 1 d . . .
C41 C 0.4820(4) 1.3871(4) 0.1687(3) 0.0224(12) Uani 1 1 d . . .
H41 H 0.4138 1.3413 0.1768 0.027 Uiso 1 1 calc R . .
C42 C 0.4889(4) 1.4197(4) 0.1075(3) 0.0285(13) Uani 1 1 d . . .
H42 H 0.4263 1.3959 0.0740 0.034 Uiso 1 1 calc R . .
C43 C 0.5871(5) 1.4872(4) 0.0946(3) 0.0294(14) Uani 1 1 d . . .
H43 H 0.5921 1.5100 0.0524 0.035 Uiso 1 1 calc R . .
C44 C 0.6768(4) 1.5209(4) 0.1430(3) 0.0271(13) Uani 1 1 d . . .
H44 H 0.7443 1.5673 0.1344 0.032 Uiso 1 1 calc R . .
C45 C 0.6697(4) 1.4874(4) 0.2046(3) 0.0204(12) Uani 1 1 d . . .
H45 H 0.7328 1.5116 0.2377 0.025 Uiso 1 1 calc R . .
C46 C 0.4872(4) 1.4539(4) 0.3451(3) 0.0212(12) Uani 1 1 d . . .
C47 C 0.4360(6) 1.4265(6) 0.3989(3) 0.053(2) Uani 1 1 d . . .
H47 H 0.4439 1.3728 0.4194 0.064 Uiso 1 1 calc R . .
C48 C 0.3739(7) 1.4733(6) 0.4245(4) 0.060(2) Uani 1 1 d . . .
H48 H 0.3383 1.4499 0.4611 0.072 Uiso 1 1 calc R . .
C49 C 0.3625(4) 1.5514(4) 0.3989(3) 0.0348(15) Uani 1 1 d . . .
H49 H 0.3215 1.5851 0.4180 0.042 Uiso 1 1 calc R . .
C50 C 0.4103(6) 1.5810(5) 0.3456(4) 0.055(2) Uani 1 1 d . . .
H50 H 0.4006 1.6345 0.3258 0.066 Uiso 1 1 calc R . .
C51 C 0.4736(6) 1.5348(5) 0.3192(4) 0.0471(18) Uani 1 1 d . . .
H51 H 0.5085 1.5589 0.2826 0.057 Uiso 1 1 calc R . .
C52 C -0.0233(4) 0.7589(4) 0.2078(3) 0.0255(13) Uani 1 1 d . . .
C53 C 0.0029(5) 0.6943(4) 0.1619(3) 0.0347(15) Uani 1 1 d . . .
C54 C 0.0026(5) 0.6032(4) 0.1813(3) 0.0371(15) Uani 1 1 d . . .
H54 H 0.0228 0.5589 0.1520 0.045 Uiso 1 1 calc R . .
C55 C -0.0261(4) 0.5762(4) 0.2416(3) 0.0280(13) Uani 1 1 d . . .
H55 H -0.0253 0.5140 0.2535 0.034 Uiso 1 1 calc R . .
C56 C -0.0557(4) 0.6386(4) 0.2847(3) 0.0239(13) Uani 1 1 d . . .
H56 H -0.0771 0.6180 0.3257 0.029 Uiso 1 1 calc R . .
C57 C -0.0552(4) 0.7320(4) 0.2695(3) 0.0226(12) Uani 1 1 d . . .
C58 C -0.0926(4) 0.7973(4) 0.3168(3) 0.0272(13) Uani 1 1 d . . .
H58 H -0.0753 0.8646 0.3007 0.033 Uiso 1 1 calc R . .
C59 C -0.0346(5) 0.8219(5) 0.3890(3) 0.0453(17) Uani 1 1 d . . .
H59A H -0.0497 0.7574 0.4065 0.068 Uiso 1 1 calc R . .
H59B H -0.0599 0.8662 0.4170 0.068 Uiso 1 1 calc R . .
H59C H 0.0432 0.8580 0.3901 0.068 Uiso 1 1 calc R . .
C60 C -0.2136(4) 0.7469(5) 0.3137(3) 0.0343(14) Uani 1 1 d . . .
H60A H -0.2491 0.7282 0.2664 0.052 Uiso 1 1 calc R . .
H60B H -0.2373 0.7955 0.3386 0.052 Uiso 1 1 calc R . .
H60C H -0.2326 0.6844 0.3339 0.052 Uiso 1 1 calc R . .
C61 C 0.0251(6) 0.7162(5) 0.0919(4) 0.0521(19) Uani 1 1 d . . .
H61 H 0.0228 0.7844 0.0874 0.062 Uiso 1 1 calc R . .
C62 C 0.1362(7) 0.7225(7) 0.0822(5) 0.085(3) Uani 1 1 d . . .
H62A H 0.1365 0.6535 0.0795 0.128 Uiso 1 1 calc R . .
H62B H 0.1898 0.7698 0.1205 0.128 Uiso 1 1 calc R . .
H62C H 0.1539 0.7484 0.0403 0.128 Uiso 1 1 calc R . .
C63 C -0.0601(7) 0.6328(7) 0.0363(4) 0.072(2) Uani 1 1 d . . .
H63A H -0.0592 0.5652 0.0400 0.108 Uiso 1 1 calc R . .
H63B H -0.0441 0.6493 -0.0081 0.108 Uiso 1 1 calc R . .
H63C H -0.1316 0.6305 0.0414 0.108 Uiso 1 1 calc R . .
C64 C 0.0495(4) 1.1373(4) 0.2168(3) 0.0205(12) Uani 1 1 d . . .
C65 C 0.0480(4) 1.1844(4) 0.2815(3) 0.0242(13) Uani 1 1 d . . .
C66 C 0.0894(4) 1.2932(4) 0.2946(3) 0.0281(13) Uani 1 1 d . . .
H66 H 0.0901 1.3279 0.3380 0.034 Uiso 1 1 calc R . .
C67 C 0.1288(4) 1.3503(4) 0.2458(3) 0.0307(14) Uani 1 1 d . . .
H67 H 0.1564 1.4237 0.2559 0.037 Uiso 1 1 calc R . .
C68 C 0.1286(4) 1.3023(4) 0.1827(3) 0.0238(13) Uani 1 1 d . . .
H68 H 0.1548 1.3428 0.1494 0.029 Uiso 1 1 calc R . .
C69 C 0.0908(4) 1.1952(4) 0.1669(3) 0.0207(12) Uani 1 1 d . . .
C70 C 0.0900(4) 1.1417(4) 0.0967(3) 0.0262(13) Uani 1 1 d . . .
H70 H 0.0950 1.0744 0.1008 0.031 Uiso 1 1 calc R . .
C71 C 0.1841(4) 1.2057(5) 0.0634(3) 0.0355(15) Uani 1 1 d . . .
H71A H 0.1758 1.2684 0.0542 0.053 Uiso 1 1 calc R . .
H71B H 0.1843 1.1644 0.0210 0.053 Uiso 1 1 calc R . .
H71C H 0.2522 1.2252 0.0939 0.053 Uiso 1 1 calc R . .
C72 C -0.0157(4) 1.1188(5) 0.0496(3) 0.0355(15) Uani 1 1 d . . .
H72A H -0.0250 1.1834 0.0482 0.053 Uiso 1 1 calc R . .
H72B H -0.0766 1.0700 0.0667 0.053 Uiso 1 1 calc R . .
H72C H -0.0128 1.0886 0.0041 0.053 Uiso 1 1 calc R . .
C73 C 0.0027(4) 1.1226(5) 0.3352(3) 0.0320(14) Uani 1 1 d . . .
H73 H 0.0152 1.0577 0.3281 0.038 Uiso 1 1 calc R . .
C74 C -0.1184(5) 1.0919(6) 0.3284(4) 0.054(2) Uani 1 1 d . . .
H74A H -0.1326 1.1544 0.3358 0.081 Uiso 1 1 calc R . .
H74B H -0.1471 1.0490 0.3620 0.081 Uiso 1 1 calc R . .
H74C H -0.1535 1.0527 0.2829 0.081 Uiso 1 1 calc R . .
C75 C 0.0553(5) 1.1799(7) 0.4066(4) 0.063(2) Uani 1 1 d . . .
H75A H 0.1338 1.2107 0.4094 0.094 Uiso 1 1 calc R . .
H75B H 0.0357 1.1312 0.4382 0.094 Uiso 1 1 calc R . .
H75C H 0.0303 1.2346 0.4184 0.094 Uiso 1 1 calc R . .
C76 C -0.0968(5) 0.9644(4) 0.1717(3) 0.0290(14) Uani 1 1 d . . .
H76 H -0.134(5) 0.992(5) 0.156(3) 0.040(19) Uiso 1 1 d . . .
C77 C -0.1145(5) 0.8647(5) 0.1666(3) 0.0314(15) Uani 1 1 d . . .
H77 H -0.173(5) 0.816(5) 0.147(3) 0.05(2) Uiso 1 1 d . . .
C78 C 0.2963(9) 0.5623(9) 0.1412(7) 0.127(4) Uani 1 1 d DU . .
H78A H 0.2652 0.5563 0.0942 0.191 Uiso 1 1 calc R . .
H78B H 0.2435 0.5623 0.1705 0.191 Uiso 1 1 calc R . .
H78C H 0.3154 0.5035 0.1455 0.191 Uiso 1 1 calc R . .
C79 C 0.3964(12) 0.6622(11) 0.1618(7) 0.186(7) Uani 1 1 d DU . .
H79A H 0.3764 0.7208 0.1748 0.223 Uiso 1 1 calc R . .
H79B H 0.4435 0.6576 0.2007 0.223 Uiso 1 1 calc R . .
C80 C 0.4537(8) 0.6780(7) 0.1022(7) 0.124(5) Uani 1 1 d D . .
H80A H 0.4096 0.6912 0.0654 0.149 Uiso 1 1 calc R . .
H80B H 0.4636 0.6145 0.0853 0.149 Uiso 1 1 calc R . .
C81 C 0.5635(7) 0.7694(7) 0.1218(4) 0.079(3) Uani 1 1 d D . .
H81A H 0.5544 0.8327 0.1401 0.094 Uiso 1 1 calc R . .
H81B H 0.6092 0.7553 0.1571 0.094 Uiso 1 1 calc R . .
C82 C 0.6160(7) 0.7849(8) 0.0599(4) 0.094(3) Uani 1 1 d D . .
H82A H 0.6351 0.7266 0.0463 0.141 Uiso 1 1 calc R . .
H82B H 0.6813 0.8495 0.0699 0.141 Uiso 1 1 calc R . .
H82C H 0.5657 0.7887 0.0231 0.141 Uiso 1 1 calc R . .

loop_
_atom_site_aniso_label
_atom_site_aniso_U_11
_atom_site_aniso_U_22
_atom_site_aniso_U_33
_atom_site_aniso_U_23
_atom_site_aniso_U_13
_atom_site_aniso_U_12
Bi1 0.01393(11) 0.02704(12) 0.04439(15) 0.01283(10) 0.00508(9) 0.00939(9)
Si1 0.0145(6) 0.0132(7) 0.0159(8) 0.0019(6) 0.0020(5) 0.0071(6)
N1 0.0095(18) 0.012(2) 0.014(2) 0.0020(17) 0.0042(16) 0.0044(16)
C1 0.007(2) 0.016(2) 0.019(3) 0.005(2) 0.0033(19) 0.005(2)
B1 0.017(3) 0.022(3) 0.030(4) 0.008(3) 0.006(3) 0.005(3)
Bi2 0.01870(12) 0.02649(13) 0.06113(19) 0.01589(12) 0.00244(10) 0.00993(10)
N2 0.015(2) 0.019(2) 0.031(3) 0.006(2) 0.0033(18) 0.0068(19)
C2 0.010(2) 0.016(2) 0.012(3) 0.000(2) 0.0025(19) 0.004(2)
N3 0.023(2) 0.020(2) 0.036(3) 0.009(2) 0.007(2) 0.009(2)
C3 0.019(2) 0.017(3) 0.014(3) 0.000(2) 0.004(2) 0.008(2)
C4 0.018(2) 0.016(3) 0.021(3) 0.003(2) 0.008(2) 0.011(2)
C5 0.020(2) 0.020(3) 0.010(3) 0.007(2) 0.007(2) 0.010(2)
C6 0.010(2) 0.012(2) 0.018(3) 0.002(2) 0.0055(19) 0.003(2)
C7 0.016(2) 0.013(2) 0.012(3) 0.005(2) 0.0045(19) 0.007(2)
C8 0.019(2) 0.011(2) 0.014(3) 0.000(2) -0.001(2) 0.007(2)
C9 0.020(3) 0.024(3) 0.024(3) 0.009(2) 0.000(2) 0.006(2)
C10 0.015(3) 0.020(3) 0.051(4) 0.002(3) -0.005(3) 0.004(2)
C11 0.031(3) 0.023(3) 0.032(4) -0.009(3) -0.017(3) 0.012(3)
C12 0.042(3) 0.025(3) 0.018(3) -0.003(2) -0.002(2) 0.020(3)
C13 0.024(3) 0.019(3) 0.019(3) -0.001(2) -0.003(2) 0.014(2)
C14 0.015(2) 0.021(3) 0.008(3) 0.003(2) -0.0025(19) 0.009(2)
C15 0.028(3) 0.024(3) 0.019(3) 0.007(2) 0.006(2) 0.016(2)
C16 0.039(3) 0.038(3) 0.029(3) 0.011(3) 0.018(3) 0.029(3)
C17 0.026(3) 0.041(4) 0.032(4) 0.015(3) 0.013(3) 0.014(3)
C18 0.022(3) 0.028(3) 0.024(3) 0.006(3) 0.004(2) 0.006(2)
C19 0.023(3) 0.021(3) 0.014(3) 0.000(2) 0.002(2) 0.009(2)
C20 0.020(2) 0.019(3) 0.011(3) 0.000(2) 0.001(2) 0.012(2)
C21 0.019(2) 0.016(2) 0.013(3) -0.002(2) 0.002(2) 0.009(2)
C22 0.026(3) 0.019(3) 0.016(3) 0.003(2) 0.002(2) 0.012(2)
C23 0.036(3) 0.019(3) 0.025(3) 0.007(2) 0.015(2) 0.013(2)
C24 0.023(3) 0.021(3) 0.029(3) 0.001(2) 0.013(2) 0.007(2)
C25 0.019(3) 0.031(3) 0.026(3) 0.001(3) 0.002(2) 0.010(2)
C26 0.023(3) 0.019(3) 0.020(3) 0.005(2) 0.003(2) 0.008(2)
C27 0.021(3) 0.017(3) 0.014(3) 0.004(2) 0.002(2) 0.003(2)
C28 0.029(3) 0.034(3) 0.033(4) -0.006(3) -0.007(3) 0.016(3)
C29 0.026(3) 0.052(4) 0.046(4) -0.010(3) -0.014(3) 0.016(3)
C30 0.034(3) 0.030(3) 0.026(3) -0.002(3) -0.007(3) 0.004(3)
C31 0.045(3) 0.024(3) 0.022(3) -0.002(2) 0.003(3) 0.016(3)
C32 0.028(3) 0.025(3) 0.014(3) 0.000(2) 0.003(2) 0.012(2)
C33 0.038(3) 0.019(3) 0.024(3) 0.007(2) 0.014(2) 0.017(2)
C34 0.017(2) 0.013(2) 0.016(3) 0.005(2) 0.003(2) 0.003(2)
C35 0.025(3) 0.023(3) 0.018(3) 0.002(2) 0.006(2) 0.006(2)
C36 0.037(3) 0.025(3) 0.018(3) 0.003(3) -0.008(3) -0.005(3)
C37 0.018(3) 0.030(3) 0.031(4) 0.017(3) -0.002(2) 0.000(3)
C38 0.016(3) 0.027(3) 0.040(4) 0.015(3) 0.007(2) 0.008(2)
C39 0.021(3) 0.017(3) 0.025(3) 0.004(2) 0.004(2) 0.006(2)
C40 0.021(3) 0.010(2) 0.017(3) -0.002(2) 0.003(2) 0.008(2)
C41 0.021(3) 0.023(3) 0.025(3) 0.007(2) 0.002(2) 0.010(2)
C42 0.032(3) 0.033(3) 0.022(3) 0.006(3) -0.004(2) 0.017(3)
C43 0.048(4) 0.026(3) 0.022(3) 0.013(3) 0.011(3) 0.020(3)
C44 0.031(3) 0.020(3) 0.033(4) 0.012(3) 0.013(3) 0.010(2)
C45 0.027(3) 0.018(3) 0.018(3) 0.000(2) 0.005(2) 0.011(2)
C46 0.019(3) 0.015(3) 0.027(3) -0.003(2) 0.000(2) 0.008(2)
C47 0.102(6) 0.067(5) 0.038(4) 0.030(4) 0.041(4) 0.072(5)
C48 0.103(6) 0.068(5) 0.050(5) 0.029(4) 0.052(4) 0.064(5)
C49 0.030(3) 0.028(3) 0.046(4) -0.009(3) 0.008(3) 0.015(3)
C50 0.085(5) 0.042(4) 0.067(5) 0.020(4) 0.031(4) 0.048(4)
C51 0.068(5) 0.037(4) 0.059(5) 0.021(3) 0.037(4) 0.034(4)
C52 0.016(3) 0.020(3) 0.041(4) 0.013(3) 0.006(2) 0.005(2)
C53 0.044(4) 0.030(3) 0.040(4) 0.013(3) 0.022(3) 0.019(3)
C54 0.047(4) 0.028(3) 0.047(4) 0.014(3) 0.027(3) 0.020(3)
C55 0.026(3) 0.019(3) 0.035(4) 0.007(3) 0.006(3) 0.003(2)
C56 0.021(3) 0.019(3) 0.027(3) 0.008(2) 0.005(2) 0.003(2)
C57 0.014(2) 0.018(3) 0.031(3) 0.002(2) -0.001(2) 0.004(2)
C58 0.027(3) 0.023(3) 0.035(4) 0.009(3) 0.009(2) 0.011(2)
C59 0.038(4) 0.053(4) 0.040(4) -0.010(3) -0.002(3) 0.021(3)
C60 0.031(3) 0.042(4) 0.037(4) 0.004(3) 0.010(3) 0.023(3)
C61 0.079(5) 0.038(4) 0.057(5) 0.023(4) 0.039(4) 0.031(4)
C62 0.094(7) 0.082(6) 0.098(8) 0.036(6) 0.065(6) 0.038(6)
C63 0.097(6) 0.081(6) 0.038(5) 0.024(5) 0.020(4) 0.031(5)
C64 0.009(2) 0.020(3) 0.031(3) 0.006(2) -0.002(2) 0.005(2)
C65 0.015(3) 0.025(3) 0.031(3) 0.006(3) -0.004(2) 0.008(2)
C66 0.027(3) 0.032(3) 0.025(3) -0.005(3) -0.005(2) 0.017(3)
C67 0.025(3) 0.021(3) 0.042(4) 0.000(3) -0.001(3) 0.008(2)
C68 0.022(3) 0.019(3) 0.030(3) 0.009(2) 0.005(2) 0.006(2)
C69 0.007(2) 0.023(3) 0.030(3) 0.006(2) -0.001(2) 0.005(2)
C70 0.023(3) 0.028(3) 0.030(3) 0.008(3) 0.004(2) 0.012(2)
C71 0.026(3) 0.045(4) 0.039(4) 0.013(3) 0.008(3) 0.016(3)
C72 0.029(3) 0.039(3) 0.032(4) -0.001(3) 0.005(3) 0.009(3)
C73 0.032(3) 0.036(3) 0.032(4) 0.014(3) 0.006(3) 0.016(3)
C74 0.034(3) 0.067(5) 0.056(5) 0.031(4) 0.013(3) 0.009(4)
C75 0.047(4) 0.088(6) 0.043(5) 0.023(4) 0.004(3) 0.015(4)
C76 0.024(3) 0.024(3) 0.039(4) 0.008(3) 0.000(3) 0.010(3)
C77 0.025(3) 0.025(3) 0.040(4) 0.007(3) 0.001(3) 0.007(3)
C78 0.112(6) 0.121(6) 0.160(7) 0.037(6) 0.022(5) 0.055(5)
C79 0.199(9) 0.169(9) 0.197(9) 0.056(7) 0.035(6) 0.076(6)
C80 0.155(11) 0.099(8) 0.183(13) 0.058(9) 0.061(10) 0.104(9)
C81 0.084(6) 0.058(5) 0.090(7) 0.004(5) -0.011(5) 0.033(5)
C82 0.083(6) 0.115(8) 0.078(7) -0.009(6) 0.002(5) 0.045(6)

loop_
_atom_type_symbol
_atom_type_description
_atom_type_scat_dispersion_real
_atom_type_scat_dispersion_imag
_atom_type_scat_source
C C 0.0033 0.0016 'International Tables Vol C Tables 4.2.6.8 and 6.1.1.4'
H H 0.0000 0.0000 'International Tables Vol C Tables 4.2.6.8 and 6.1.1.4'
B B 0.0013 0.0007 'International Tables Vol C Tables 4.2.6.8 and 6.1.1.4'
N N 0.0061 0.0033 'International Tables Vol C Tables 4.2.6.8 and 6.1.1.4'
Si Si 0.0817 0.0704 'International Tables Vol C Tables 4.2.6.8 and 6.1.1.4'
Bi Bi -4.1077 10.2566 'International Tables Vol C Tables 4.2.6.8 and 6.1.1.4'

loop_
_geom_angle_atom_site_label_1
_geom_angle_atom_site_label_2
_geom_angle_atom_site_label_3
_geom_angle
_geom_angle_site_symmetry_1
_geom_angle_site_symmetry_3
N1 Bi1 Bi2 99.82(10) . .
N1 Si1 C46 107.1(2) . .
N1 Si1 C34 109.9(2) . .
C46 Si1 C34 112.3(2) . .
N1 Si1 C40 116.0(2) . .
C46 Si1 C40 103.9(2) . .
C34 Si1 C40 107.5(2) . .
C1 N1 Si1 128.5(3) . .
C1 N1 Bi1 117.2(3) . .
Si1 N1 Bi1 113.86(19) . .
C6 C1 N1 120.2(4) . .
C6 C1 C2 118.1(4) . .
N1 C1 C2 121.5(4) . .
N2 B1 N3 105.0(4) . .
N2 B1 Bi2 134.1(4) . .
N3 B1 Bi2 120.8(4) . .
B1 Bi2 Bi1 92.24(15) . .
C76 N2 B1 108.0(4) . .
C76 N2 C64 121.2(4) . .
B1 N2 C64 130.7(4) . .
C3 C2 C1 119.0(4) . .
C3 C2 C20 119.8(4) . .
C1 C2 C20 121.1(4) . .
C77 N3 B1 107.9(5) . .
C77 N3 C52 121.1(4) . .
B1 N3 C52 129.4(5) . .
C4 C3 C2 123.0(5) . .
C3 C4 C5 117.3(5) . .
C3 C4 C33 121.1(5) . .
C5 C4 C33 121.6(4) . .
C4 C5 C6 122.7(5) . .
C5 C6 C1 119.7(4) . .
C5 C6 C7 119.0(4) . .
C1 C6 C7 121.3(4) . .
C14 C7 C8 111.7(4) . .
C14 C7 C6 113.0(4) . .
C8 C7 C6 111.9(4) . .
C13 C8 C9 117.7(4) . .
C13 C8 C7 123.0(4) . .
C9 C8 C7 119.1(4) . .
C10 C9 C8 120.5(5) . .
C11 C10 C9 120.6(5) . .
C12 C11 C10 119.2(5) . .
C11 C12 C13 120.5(5) . .
C8 C13 C12 121.4(5) . .
C15 C14 C19 117.9(4) . .
C15 C14 C7 119.9(4) . .
C19 C14 C7 121.9(5) . .
C14 C15 C16 121.4(5) . .
C15 C16 C17 119.6(5) . .
C18 C17 C16 119.5(5) . .
C17 C18 C19 120.2(5) . .
C14 C19 C18 121.2(5) . .
C2 C20 C27 114.8(4) . .
C2 C20 C21 113.4(4) . .
C27 C20 C21 109.8(4) . .
C22 C21 C26 118.2(4) . .
C22 C21 C20 117.6(4) . .
C26 C21 C20 124.2(4) . .
C21 C22 C23 120.8(5) . .
C24 C23 C22 120.4(5) . .
C23 C24 C25 119.2(5) . .
C24 C25 C26 120.9(5) . .
C25 C26 C21 120.6(5) . .
C32 C27 C28 117.7(5) . .
C32 C27 C20 123.4(5) . .
C28 C27 C20 118.8(5) . .
C27 C28 C29 120.3(6) . .
C30 C29 C28 121.1(6) . .
C31 C30 C29 119.3(5) . .
C30 C31 C32 120.4(6) . .
C27 C32 C31 121.2(5) . .
C35 C34 C39 117.2(5) . .
C35 C34 Si1 123.7(4) . .
C39 C34 Si1 119.1(4) . .
C34 C35 C36 121.1(5) . .
C37 C36 C35 120.0(5) . .
C38 C37 C36 120.3(5) . .
C37 C38 C39 119.9(5) . .
C34 C39 C38 121.5(5) . .
C41 C40 C45 116.2(5) . .
C41 C40 Si1 122.1(4) . .
C45 C40 Si1 121.5(4) . .
C42 C41 C40 122.1(5) . .
C41 C42 C43 120.0(5) . .
C44 C43 C42 119.6(5) . .
C43 C44 C45 120.2(5) . .
C44 C45 C40 121.7(5) . .
C47 C46 C51 114.8(5) . .
C47 C46 Si1 122.3(4) . .
C51 C46 Si1 122.7(4) . .
C46 C47 C48 122.8(6) . .
C49 C48 C47 121.2(6) . .
C48 C49 C50 118.5(6) . .
C49 C50 C51 121.0(6) . .
C50 C51 C46 121.6(6) . .
C53 C52 C57 122.3(5) . .
C53 C52 N3 120.9(5) . .
C57 C52 N3 116.8(5) . .
C52 C53 C54 117.0(5) . .
C52 C53 C61 123.0(5) . .
C54 C53 C61 119.9(6) . .
C55 C54 C53 121.7(6) . .
C56 C55 C54 120.2(5) . .
C55 C56 C57 121.5(5) . .
C56 C57 C52 117.1(5) . .
C56 C57 C58 120.2(5) . .
C52 C57 C58 122.6(5) . .
C60 C58 C57 111.0(4) . .
C60 C58 C59 110.9(5) . .
C57 C58 C59 112.8(5) . .
C62 C61 C53 110.8(6) . .
C62 C61 C63 109.4(7) . .
C53 C61 C63 111.4(5) . .
C65 C64 C69 122.1(5) . .
C65 C64 N2 118.8(4) . .
C69 C64 N2 119.1(5) . .
C64 C65 C66 117.0(5) . .
C64 C65 C73 122.4(5) . .
C66 C65 C73 120.6(5) . .
C67 C66 C65 121.2(5) . .
C68 C67 C66 120.6(5) . .
C67 C68 C69 121.0(5) . .
C68 C69 C64 118.0(5) . .
C68 C69 C70 121.1(5) . .
C64 C69 C70 120.9(5) . .
C69 C70 C71 113.1(4) . .
C69 C70 C72 110.6(5) . .
C71 C70 C72 107.9(5) . .
C65 C73 C75 113.3(5) . .
C65 C73 C74 110.5(5) . .
C75 C73 C74 108.8(6) . .
C77 C76 N2 109.5(5) . .
C76 C77 N3 109.6(5) . .
C80 C79 C78 107.2(10) . .
C79 C80 C81 110.3(10) . .
C82 C81 C80 108.4(8) . .

loop_
_geom_bond_atom_site_label_1
_geom_bond_atom_site_label_2
_geom_bond_distance
_geom_bond_site_symmetry_2
Bi1 N1 2.259(4) .
Bi1 Bi2 2.8183(3) .
Si1 N1 1.724(4) .
Si1 C46 1.875(5) .
Si1 C34 1.877(5) .
Si1 C40 1.890(5) .
N1 C1 1.417(6) .
C1 C6 1.416(7) .
C1 C2 1.424(7) .
B1 N2 1.422(7) .
B1 N3 1.433(7) .
B1 Bi2 2.348(6) .
N2 C76 1.395(7) .
N2 C64 1.446(6) .
C2 C3 1.401(7) .
C2 C20 1.525(7) .
N3 C77 1.388(7) .
N3 C52 1.442(7) .
C3 C4 1.376(7) .
C4 C5 1.386(7) .
C4 C33 1.518(7) .
C5 C6 1.391(7) .
C6 C7 1.530(7) .
C7 C14 1.527(6) .
C7 C8 1.530(6) .
C8 C13 1.382(7) .
C8 C9 1.399(7) .
C9 C10 1.385(7) .
C10 C11 1.384(8) .
C11 C12 1.366(8) .
C12 C13 1.386(7) .
C14 C15 1.379(7) .
C14 C19 1.384(7) .
C15 C16 1.387(7) .
C16 C17 1.388(8) .
C17 C18 1.369(8) .
C18 C19 1.387(7) .
C20 C27 1.527(6) .
C20 C21 1.539(6) .
C21 C22 1.390(7) .
C21 C26 1.391(7) .
C22 C23 1.390(7) .
C23 C24 1.375(8) .
C24 C25 1.379(7) .
C25 C26 1.382(7) .
C27 C32 1.381(7) .
C27 C28 1.383(7) .
C28 C29 1.388(8) .
C29 C30 1.364(9) .
C30 C31 1.357(8) .
C31 C32 1.390(7) .
C34 C35 1.390(7) .
C34 C39 1.396(7) .
C35 C36 1.396(8) .
C36 C37 1.383(9) .
C37 C38 1.354(8) .
C38 C39 1.401(7) .
C40 C41 1.398(7) .
C40 C45 1.399(7) .
C41 C42 1.374(7) .
C42 C43 1.385(7) .
C43 C44 1.366(8) .
C44 C45 1.387(7) .
C46 C47 1.370(8) .
C46 C51 1.390(8) .
C47 C48 1.370(9) .
C48 C49 1.338(9) .
C49 C50 1.346(9) .
C50 C51 1.385(9) .
C52 C53 1.399(8) .
C52 C57 1.413(8) .
C53 C54 1.400(8) .
C53 C61 1.523(9) .
C54 C55 1.372(8) .
C55 C56 1.370(8) .
C56 C57 1.399(7) .
C57 C58 1.514(8) .
C58 C60 1.513(7) .
C58 C59 1.517(8) .
C61 C62 1.518(10) .
C61 C63 1.534(10) .
C64 C65 1.401(8) .
C64 C69 1.405(7) .
C65 C66 1.406(8) .
C65 C73 1.512(7) .
C66 C67 1.376(8) .
C67 C68 1.371(8) .
C68 C69 1.389(7) .
C69 C70 1.523(8) .
C70 C71 1.533(7) .
C70 C72 1.540(8) .
C73 C75 1.520(9) .
C73 C74 1.523(8) .
C76 C77 1.333(8) .
C78 C79 1.512(7) .
C79 C80 1.497(8) .
C80 C81 1.526(7) .
C81 C82 1.504(7) .
